data_7701232
loop_
_publ_author_name
'Stein, Timo'
'Hoffmann, Frank'
'Fr\"oba, Michael'

_publ_section_title
;
 A new set of metal-organic frameworks synthesised from
 diisophthalate-based, 2'-phosphorus-substituted m-terphenyl linker
 molecules.
;
_journal_issue 40
_journal_name_full 'Dalton transactions (Cambridge, England : 2003)'
_journal_page_first 15127
_journal_page_last 15135
_journal_paper_doi 10.1039/c9dt03044a
_journal_volume 48
_journal_year 2019
_chemical_formula_moiety '(C156 H114 Cu12 O54 P6), 10(O), O, (Cl -), (C2 H8 N +)'
_chemical_formula_sum 'C158 H122 Cl Cu12 N O65 P6'
_chemical_formula_weight 4058.31
_chemical_name_common UHM-62
_space_group_crystal_system orthorhombic
_space_group_IT_number 71
_space_group_name_Hall '-I 2 2'
_space_group_name_H-M_alt 'I m m m'
_symmetry_space_group_name_Hall '-I 2 2'
_symmetry_space_group_name_H-M 'I m m m'
_atom_sites_solution_hydrogens geom
_audit_creation_method SHELXL-2018/3
_audit_update_record
;
2019-07-24 deposited with the CCDC.    2019-08-14 downloaded from the CCDC.
;
_cell_angle_alpha 90
_cell_angle_beta 90
_cell_angle_gamma 90
_cell_formula_units_Z 2
_cell_length_a 18.3318(4)
_cell_length_b 25.8343(5)
_cell_length_c 33.4448(6)
_cell_measurement_reflns_used 20450
_cell_measurement_temperature 100(2)
_cell_measurement_theta_max 75.2010
_cell_measurement_theta_min 3.9440
_cell_volume 15839.1(5)
_computing_cell_refinement 'CrysAlisPro 1.171.39.46 (Rigaku OD, 2018)'
_computing_data_collection 'CrysAlisPro 1.171.39.46 (Rigaku OD, 2018)'
_computing_data_reduction 'CrysAlisPro 1.171.39.46 (Rigaku OD, 2018)'
_computing_structure_refinement 'SHELXL-2018/3 (Sheldrick, 2018)'
_computing_structure_solution 'SHELXT 2018/2 (Sheldrick, 2018)'
_diffrn_ambient_temperature 100(2)
_diffrn_detector 'CCD plate'
_diffrn_detector_area_resol_mean 10.4127
_diffrn_detector_type Atlas
_diffrn_measured_fraction_theta_full 0.996
_diffrn_measured_fraction_theta_max 0.996
_diffrn_measurement_details
;
List of Runs (angles in degrees, time in seconds):

  # Type    Start    End  Width  t~exp~   \w     \q     \k     \f   Frames
#--------------------------------------------------------------------------
  1  \w    -58.00 -10.00   1.00   30.00    --  -42.10 -77.00  30.00   48
  2  \w   -115.00 -88.00   1.00   30.00    --  -42.10 -38.00 -30.00   27
  3  \w    -87.00 -18.00   1.00   30.00    --  -42.10 -38.00 -30.00   69
  4  \w   -118.00 -10.00   1.00   30.00    --  -42.10 -77.00-150.00  108
  5  \w   -115.00 -10.00   1.00   30.00    --  -42.10 -77.00 -60.00  105
  6  \w    -67.00 -10.00   1.00   30.00    --  -42.10 -77.00 120.00   57
  7  \w   -100.00  -4.00   1.00   30.00    --  -42.10 -19.00  30.00   96
  8  \w    -70.00  29.00   1.00   30.00    --  -42.10  57.00 -30.00   99
  9  \w    -39.00  29.00   1.00   30.00    --  -42.10  38.00  90.00   68
 10  \w    -30.00  70.00   1.00   30.00    --   42.10 -57.00 150.00  100
 11  \w     30.00  97.00   1.00   30.00    --   42.10-125.00  90.00   67
 12  \w     79.00 176.00   1.00  120.00    --  112.00  77.00-150.00   97
 13  \w     79.00 115.00   1.00  120.00    --  112.00  77.00 120.00   36
 14  \w    116.00 172.00   1.00  120.00    --  112.00  77.00 120.00   56
 15  \w     79.00 155.00   1.00  120.00    --  112.00  77.00 -30.00   76
 16  \w     83.00 108.00   1.00  120.00    --  112.00 -94.00 150.00   25
 17  \w     36.00 116.00   1.00  120.00    --  112.00-111.00-120.00   80
 18  \w     82.00 177.00   1.00  120.00    --  112.00  67.00 154.57   95
 19  \w     79.00 105.00   1.00  120.00    --  112.00  77.00  30.00   26
 20  \w     83.00 177.00   1.00  120.00    --  112.00  61.00  90.00   94
 21  \w     83.00 110.00   1.00  120.00    --  112.00  61.00 -30.00   27
 22  \w     29.00  67.00   1.00  120.00    --  112.00 -94.00 150.00   38
 23  \w    112.00 177.00   1.00  120.00    --  112.00  77.00-120.00   65
 24  \w     79.00 149.00   1.00  120.00    --  112.00  77.00 -90.00   70
 25  \w     83.00 109.00   1.00  120.00    --  112.00  61.00 120.00   26
 26  \w     45.00 145.00   1.00  120.00    --  112.00 -77.00-120.00  100
 27  \w     83.00 109.00   1.00  120.00    --  112.00  61.00 -60.00   26
 28  \w     83.00 109.00   1.00  120.00    --  112.00  61.00  30.00   26
 29  \w     83.00 109.00   1.00  120.00    --  112.00  61.00   0.00   26
 30  \w     83.00 140.00   1.00  120.00    --  112.00  61.00  60.00   57
 31  \w     79.00 105.00   1.00  120.00    --  112.00  77.00-180.00   26
 32  \w     79.00  86.00   1.00  120.00    --  112.00 -94.00 -30.00    7
;
_diffrn_measurement_device 'four-circle diffractometer'
_diffrn_measurement_device_type 'SuperNova, Dual, Cu at home/near, Atlas'
_diffrn_measurement_method '\w scans'
_diffrn_orient_matrix_type 'CrysAlisPro convention (1999,Acta A55,543-557)'
_diffrn_orient_matrix_UB_11 0.0387168000
_diffrn_orient_matrix_UB_12 0.0097672000
_diffrn_orient_matrix_UB_13 -0.0514009000
_diffrn_orient_matrix_UB_21 -0.0650969000
_diffrn_orient_matrix_UB_22 0.0262554000
_diffrn_orient_matrix_UB_23 -0.0163409000
_diffrn_orient_matrix_UB_31 0.0363942000
_diffrn_orient_matrix_UB_32 0.0365650000
_diffrn_orient_matrix_UB_33 0.0254317000
_diffrn_radiation_monochromator mirror
_diffrn_radiation_probe x-ray
_diffrn_radiation_type CuK\a
_diffrn_radiation_wavelength 1.54178
_diffrn_reflns_av_R_equivalents 0.0524
_diffrn_reflns_av_unetI/netI 0.0258
_diffrn_reflns_Laue_measured_fraction_full 0.996
_diffrn_reflns_Laue_measured_fraction_max 0.996
_diffrn_reflns_limit_h_max 21
_diffrn_reflns_limit_h_min -21
_diffrn_reflns_limit_k_max 30
_diffrn_reflns_limit_k_min -30
_diffrn_reflns_limit_l_max 39
_diffrn_reflns_limit_l_min -40
_diffrn_reflns_number 82547
_diffrn_reflns_point_group_measured_fraction_full 0.996
_diffrn_reflns_point_group_measured_fraction_max 0.996
_diffrn_reflns_theta_full 67.492
_diffrn_reflns_theta_max 67.492
_diffrn_reflns_theta_min 3.421
_diffrn_source 'micro-focus sealed X-ray tube'
_diffrn_source_type 'SuperNova (Cu) X-ray Source'
_exptl_absorpt_coefficient_mu 1.634
_exptl_absorpt_correction_T_max 1.00000
_exptl_absorpt_correction_T_min 0.90019
_exptl_absorpt_correction_type multi-scan
_exptl_absorpt_process_details
;
CrysAlisPro 1.171.39.46 (Rigaku Oxford Diffraction, 2018)
Empirical absorption correction using spherical harmonics,
 implemented in SCALE3 ABSPACK scaling algorithm.
;
_exptl_crystal_colour blue
_exptl_crystal_density_diffrn 0.851
_exptl_crystal_description block
_exptl_crystal_F_000 4104
_exptl_crystal_size_max 0.120
_exptl_crystal_size_mid 0.100
_exptl_crystal_size_min 0.060
_refine_diff_density_max 0.821
_refine_diff_density_min -0.649
_refine_diff_density_rms 0.074
_refine_ls_extinction_method none
_refine_ls_goodness_of_fit_ref 1.065
_refine_ls_hydrogen_treatment constr
_refine_ls_matrix_type full
_refine_ls_number_parameters 434
_refine_ls_number_reflns 7657
_refine_ls_number_restraints 494
_refine_ls_restrained_S_all 1.074
_refine_ls_R_factor_all 0.0727
_refine_ls_R_factor_gt 0.0625
_refine_ls_shift/su_max 0.001
_refine_ls_shift/su_mean 0.000
_refine_ls_structure_factor_coef Fsqd
_refine_ls_weighting_details 'w=1/[\s^2^(Fo^2^)+(0.1343P)^2^+10.7141P] where P=(Fo^2^+2Fc^2^)/3'
_refine_ls_weighting_scheme calc
_refine_ls_wR_factor_gt 0.1937
_refine_ls_wR_factor_ref 0.2037
_reflns_Friedel_coverage 0.000
_reflns_number_gt 6198
_reflns_number_total 7657
_reflns_threshold_expression 'I > 2\s(I)'
_cod_data_source_file c9dt03044a2.cif
_cod_data_source_block UHM-62
_cod_depositor_comments 'Adding full bibliography for 7701221--7701232.cif.'
_cod_database_code 7701232
_shelx_shelxl_version_number 2018/3
_shelx_space_group_comment
;
The symmetry employed for this shelxl refinement is uniquely defined
by the following loop, which should always be used as a source of
symmetry information in preference to the above space-group names.
They are only intended as comments.
;
_cell_oxdiff_length_a 18.3350(4)
_cell_oxdiff_length_b 25.8325(6)
_cell_oxdiff_length_c 33.4452(6)
_cell_oxdiff_angle_alpha 90.0234(17)
_cell_oxdiff_angle_beta 89.9865(18)
_cell_oxdiff_angle_gamma 90.0076(19)
_cell_oxdiff_volume 15841.0(6)
_cell_oxdiff_measurement_reflns_used 20453
_shelx_estimated_absorpt_t_min 0.828
_shelx_estimated_absorpt_t_max 0.908
_oxdiff_exptl_absorpt_empirical_full_min 0.682
_oxdiff_exptl_absorpt_empirical_full_max 1.730
_oxdiff_exptl_absorpt_empirical_details
;
Empirical correction (ABSPACK) includes:
- Absorption correction using spherical harmonics
- Frame scaling
;

loop_
_space_group_symop_operation_xyz
'x, y, z'
'-x, -y, z'
'-x, y, -z'
'x, -y, -z'
'x+1/2, y+1/2, z+1/2'
'-x+1/2, -y+1/2, z+1/2'
'-x+1/2, y+1/2, -z+1/2'
'x+1/2, -y+1/2, -z+1/2'
'-x, -y, -z'
'x, y, -z'
'x, -y, z'
'-x, y, z'
'-x+1/2, -y+1/2, -z+1/2'
'x+1/2, y+1/2, -z+1/2'
'x+1/2, -y+1/2, z+1/2'
'-x+1/2, y+1/2, z+1/2'

loop_
_atom_site_label
_atom_site_type_symbol
_atom_site_fract_x
_atom_site_fract_y
_atom_site_fract_z
_atom_site_U_iso_or_equiv
_atom_site_adp_type
_atom_site_occupancy
_atom_site_site_symmetry_order
_atom_site_calc_flag
_atom_site_refinement_flags_posn
_atom_site_refinement_flags_adp
_atom_site_refinement_flags_occupancy
_atom_site_disorder_assembly
_atom_site_disorder_group
C10A C 0.500000 0.1000(2) 0.29913(18) 0.0663(14) Uani 1 2 d S T P . .
C11A C 0.4349(2) 0.12489(15) 0.29057(13) 0.0670(10) Uani 1 1 d . . . . .
H11A H 0.390089 0.108430 0.296964 0.080 Uiso 1 1 calc R U . . .
C12A C 0.4341(2) 0.17341(15) 0.27284(12) 0.0594(9) Uani 1 1 d . . . . .
C13A C 0.500000 0.1972(2) 0.26336(17) 0.0630(13) Uani 1 2 d S T P . .
H13A H 0.500000 0.229925 0.250353 0.076 Uiso 1 2 calc R U P . .
C14A C 0.3648(2) 0.20016(15) 0.26452(11) 0.0601(9) Uani 1 1 d . . . . .
C20A C 0.500000 0.000000 0.2961(2) 0.0640(18) Uani 1 4 d DS T P . .
C21A C 0.500000 0.0465(2) 0.31728(18) 0.0677(14) Uani 1 2 d DS T P . .
C22A C 0.500000 0.0459(2) 0.3576(2) 0.129(4) Uani 1 2 d DS T P . .
H22A H 0.500000 0.077709 0.371797 0.155 Uiso 1 2 calc R U P . .
C23A C 0.500000 0.000000 0.3786(3) 0.178(9) Uani 1 4 d DS T P . .
H23A H 0.500000 0.000000 0.407054 0.213 Uiso 1 4 calc R U P . .
C40A C 0.5808(9) -0.0343(10) 0.2263(6) 0.363(19) Uani 0.5 1 d D U P . .
H40A H 0.611903 -0.041492 0.249879 0.435 Uiso 0.5 1 calc R U P . .
H40B H 0.567518 -0.067686 0.213742 0.435 Uiso 0.5 1 calc R U P . .
C41A C 0.6224(17) 0.000000 0.1961(11) 0.50(3) Uani 1 2 d DS TU P . .
H41A H 0.666843 -0.017860 0.187461 0.757 Uiso 0.5 1 calc R U P . .
H41B H 0.591278 0.006767 0.172893 0.757 Uiso 0.5 1 calc R U P . .
H41C H 0.635495 0.032862 0.208892 0.757 Uiso 0.5 1 calc R U P . .
P40B P 0.2662(3) 0.11880(18) 0.000000 0.0930(11) Uani 0.5 2 d DS T P A 1
O13B O 0.0593(4) 0.0617(2) 0.07902(18) 0.0545(16) Uani 0.5 1 d . . P A 1
O40B O 0.2103(9) 0.0720(5) 0.000000 0.145(5) Uani 0.5 2 d DS T P A 1
C10B C 0.2016(6) 0.1856(3) 0.0751(2) 0.065(2) Uani 0.5 1 d . . P A 1
C11B C 0.2283(7) 0.2050(5) 0.1109(4) 0.066(3) Uani 0.5 1 d . . P A 1
H11B H 0.259656 0.234255 0.111368 0.079 Uiso 0.5 1 calc R U P A 1
C12B C 0.207(2) 0.180(2) 0.1469(10) 0.064(7) Uani 0.5 1 d . . P A 1
C13B C 0.1585(7) 0.1381(7) 0.1447(5) 0.044(2) Uani 0.5 1 d . . P A 1
H13B H 0.140015 0.123874 0.168854 0.053 Uiso 0.5 1 calc R U P A 1
C14B C 0.1379(6) 0.1181(5) 0.1111(4) 0.048(3) Uani 0.5 1 d . . P A 1
C15B C 0.1541(6) 0.1433(3) 0.0757(2) 0.062(2) Uani 0.5 1 d . . P A 1
H15B H 0.132534 0.131752 0.051499 0.074 Uiso 0.5 1 calc R U P A 1
C17B C 0.0851(6) 0.0744(4) 0.1126(4) 0.040(2) Uani 0.5 1 d . . P A 1
C20B C 0.2228(6) 0.1859(5) 0.000000 0.075(3) Uani 0.5 2 d DS T P A 1
C21B C 0.2169(4) 0.2125(3) 0.0358(2) 0.069(2) Uani 0.5 1 d D . P A 1
C22B C 0.2049(5) 0.2673(3) 0.03560(19) 0.098(4) Uani 0.5 1 d D . P A 1
H22B H 0.200845 0.285709 0.060062 0.118 Uiso 0.5 1 calc R U P A 1
C23B C 0.1994(8) 0.2927(5) 0.000000 0.134(9) Uani 0.5 2 d DS T P A 1
H23B H 0.191455 0.329054 0.000000 0.161 Uiso 0.5 2 calc R U P A 1
C40B C 0.3226(9) 0.1130(6) 0.0417(3) 0.134(5) Uani 0.5 1 d D . P A 1
H40C H 0.292046 0.114666 0.066096 0.161 Uiso 0.5 1 calc R U P A 1
H40D H 0.345997 0.078419 0.041148 0.161 Uiso 0.5 1 calc R U P A 1
C41B C 0.3827(17) 0.1543(15) 0.0449(8) 0.35(3) Uani 0.5 1 d D U P A 1
H41D H 0.411698 0.148212 0.069043 0.531 Uiso 0.5 1 calc R U P A 1
H41E H 0.414319 0.152389 0.021323 0.531 Uiso 0.5 1 calc R U P A 1
H41F H 0.360263 0.188706 0.046319 0.531 Uiso 0.5 1 calc R U P A 1
P40C P 0.1438(3) 0.19166(16) 0.000000 0.0914(11) Uani 0.5 2 d DS T P A 2
O13C O 0.0894(4) 0.0422(3) 0.0797(2) 0.0547(15) Uani 0.5 1 d . . P A 2
O40C O 0.0834(8) 0.1397(5) 0.000000 0.131(4) Uani 0.5 2 d DS T P A 2
C10C C 0.2444(7) 0.1599(5) 0.0754(2) 0.083(3) Uani 0.5 1 d . . P A 2
C11C C 0.2569(7) 0.1877(5) 0.1100(4) 0.070(4) Uani 0.5 1 d . . P A 2
H11C H 0.289742 0.216095 0.108937 0.084 Uiso 0.5 1 calc R U P A 2
C12C C 0.225(2) 0.176(2) 0.1456(10) 0.064(7) Uani 0.5 1 d . . P A 2
C13C C 0.1798(7) 0.1335(7) 0.1487(5) 0.044(2) Uani 0.5 1 d . . P A 2
H13C H 0.160749 0.123017 0.173827 0.053 Uiso 0.5 1 calc R U P A 2
C14C C 0.1627(7) 0.1051(6) 0.1126(4) 0.059(3) Uani 0.5 1 d . . P A 2
C15C C 0.1953(6) 0.1180(4) 0.0766(2) 0.073(2) Uani 0.5 1 d . . P A 2
H15C H 0.184586 0.098850 0.053083 0.087 Uiso 0.5 1 calc R U P A 2
C17C C 0.1071(8) 0.0625(5) 0.1122(4) 0.050(3) Uani 0.5 1 d . . P A 2
C20C C 0.2424(7) 0.1718(5) 0.000000 0.075(3) Uani 0.5 2 d DS T P A 2
C21C C 0.2789(5) 0.1729(3) 0.0358(2) 0.098(4) Uani 0.5 1 d D . P A 2
C22C C 0.3560(7) 0.1753(7) 0.0360(2) 0.177(11) Uani 0.5 1 d D . P A 2
H22C H 0.381827 0.176076 0.060610 0.212 Uiso 0.5 1 calc R U P A 2
C23C C 0.3938(8) 0.1765(10) 0.000000 0.205(16) Uani 0.5 2 d DS T P A 2
H23C H 0.445567 0.178168 0.000000 0.246 Uiso 0.5 2 calc R U P A 2
C40C C 0.1280(9) 0.2271(6) 0.0413(3) 0.137(5) Uani 0.5 1 d D . P A 2
H40E H 0.143766 0.205758 0.064382 0.164 Uiso 0.5 1 calc R U P A 2
H40F H 0.161522 0.257094 0.040174 0.164 Uiso 0.5 1 calc R U P A 2
C41C C 0.0471(13) 0.2499(18) 0.0525(14) 0.61(4) Uani 0.5 1 d D U P A 2
H41G H 0.049844 0.269336 0.077594 0.918 Uiso 0.5 1 calc R U P A 2
H41H H 0.030566 0.272953 0.031009 0.918 Uiso 0.5 1 calc R U P A 2
H41I H 0.012667 0.221204 0.055411 0.918 Uiso 0.5 1 calc R U P A 2
C16B C 0.2344(2) 0.20435(15) 0.18481(11) 0.0596(9) Uani 1 1 d . . . . .
O10A O 0.30729(16) 0.18055(12) 0.27736(9) 0.0715(8) Uani 1 1 d . . . . .
O11A O 0.36911(15) 0.24199(11) 0.24503(9) 0.0705(7) Uani 1 1 d . . . . .
O10B O 0.27070(17) 0.24497(11) 0.18280(8) 0.0711(8) Uani 1 1 d . . . . .
O11B O 0.20875(17) 0.18390(11) 0.21565(8) 0.0685(8) Uani 1 1 d . . . . .
O12B O 0.07498(15) 0.05331(9) 0.14525(6) 0.0569(6) Uani 1 1 d . . . . .
O100 O 0.1491(2) 0.15370(12) 0.30109(10) 0.0888(10) Uani 1 1 d . . . . .
O200 O 0.000000 0.000000 0.22158(15) 0.0684(15) Uani 1 4 d S T P . .
Cl1 Cl 0.000000 0.000000 0.000000 0.0478(5) Uani 1 8 d S T P A .
P40A P 0.500000 0.000000 0.24130(9) 0.1130(12) Uani 1 4 d DS T P . .
O40A O 0.500000 0.0521(4) 0.2220(4) 0.130(6) Uani 0.5 2 d DS T P . .
Cu1 Cu 0.21264(3) 0.21349(2) 0.26913(2) 0.04865(19) Uani 1 1 d . . . . .
Cu2 Cu 0.000000 0.000000 0.15194(2) 0.0444(3) Uani 1 4 d S T P A .
Cu3 Cu 0.000000 0.000000 0.07209(2) 0.0385(2) Uani 1 4 d S T P . .
O50 O 0.000000 0.1479(8) 0.000000 0.116(6) Uani 0.5 4 d S T P B 3
C60 C 0.235(2) 0.000000 0.0368(5) 0.34(3) Uani 0.5 2 d DS TU P C 3
H60A H 0.205396 0.000000 0.061282 0.506 Uiso 0.5 2 calc R U P C 3
H60B H 0.265717 -0.030973 0.036301 0.506 Uiso 0.25 1 calc R U P C 3
H60C H 0.265717 0.030973 0.036301 0.506 Uiso 0.25 1 calc R U P C 3
N60 N 0.1841(19) 0.000000 0.000000 0.183(13) Uani 0.5 4 d DS TU P C 3
H60D H 0.155168 0.028626 0.000000 0.220 Uiso 0.25 2 calc R U P C 3
H60E H 0.155168 -0.028626 0.000000 0.220 Uiso 0.25 2 calc R U P C 3

loop_
_atom_site_aniso_label
_atom_site_aniso_U_11
_atom_site_aniso_U_22
_atom_site_aniso_U_33
_atom_site_aniso_U_23
_atom_site_aniso_U_13
_atom_site_aniso_U_12
C10A 0.074(3) 0.055(3) 0.070(4) -0.003(3) 0.000 0.000
C11A 0.066(2) 0.061(2) 0.073(3) -0.0031(19) -0.0011(19) -0.0062(18)
C12A 0.057(2) 0.059(2) 0.062(2) -0.0075(16) -0.0042(16) -0.0033(16)
C13A 0.070(3) 0.057(3) 0.062(3) -0.009(2) 0.000 0.000
C14A 0.072(2) 0.057(2) 0.051(2) -0.0078(16) -0.0081(17) -0.0067(17)
C20A 0.063(4) 0.059(4) 0.070(5) 0.000 0.000 0.000
C21A 0.076(4) 0.055(3) 0.072(3) -0.005(2) 0.000 0.000
C22A 0.238(12) 0.077(5) 0.072(4) -0.004(4) 0.000 0.000
C23A 0.39(3) 0.073(7) 0.074(8) 0.000 0.000 0.000
C40A 0.49(4) 0.44(3) 0.155(17) 0.120(19) 0.15(2) 0.31(3)
C41A 0.37(4) 0.55(5) 0.59(5) 0.000 0.24(4) 0.000
P40B 0.120(3) 0.113(3) 0.0458(17) 0.000 0.000 0.001(2)
O13B 0.091(5) 0.049(4) 0.023(2) 0.001(2) -0.013(3) -0.026(3)
O40B 0.228(15) 0.087(7) 0.121(10) 0.000 0.000 -0.007(8)
C10B 0.102(7) 0.060(5) 0.034(3) -0.005(3) -0.008(4) -0.028(4)
C11B 0.095(10) 0.064(7) 0.039(4) -0.006(4) -0.006(5) -0.030(6)
C12B 0.084(16) 0.074(6) 0.034(2) -0.009(2) -0.009(6) -0.030(11)
C13B 0.045(7) 0.060(3) 0.026(3) 0.000(3) -0.024(4) -0.004(5)
C14B 0.065(7) 0.052(6) 0.027(3) 0.001(3) -0.013(4) -0.017(5)
C15B 0.092(6) 0.064(5) 0.029(3) 0.001(3) -0.008(4) -0.029(4)
C17B 0.063(7) 0.033(5) 0.023(3) -0.007(3) -0.005(4) 0.000(4)
C20B 0.101(7) 0.084(6) 0.041(3) 0.000 0.000 -0.044(5)
C21B 0.102(7) 0.072(4) 0.033(4) 0.000(3) 0.000(3) -0.034(4)
C22B 0.174(11) 0.079(5) 0.041(4) -0.007(4) 0.004(5) -0.061(6)
C23B 0.27(3) 0.051(7) 0.079(8) 0.000 0.000 -0.038(10)
C40B 0.176(13) 0.148(13) 0.080(8) 0.014(8) 0.021(8) 0.000(10)
C41B 0.39(4) 0.46(5) 0.22(3) -0.03(3) 0.14(3) -0.25(4)
P40C 0.120(3) 0.079(2) 0.075(2) 0.000 0.000 -0.021(2)
O13C 0.075(4) 0.060(4) 0.029(2) -0.004(3) -0.006(3) -0.012(3)
O40C 0.143(10) 0.136(10) 0.113(9) 0.000 0.000 -0.039(8)
C10C 0.104(7) 0.109(8) 0.035(4) -0.008(4) -0.004(4) -0.045(6)
C11C 0.078(8) 0.090(10) 0.043(4) 0.000(5) -0.009(5) -0.038(6)
C12C 0.084(16) 0.074(6) 0.034(2) -0.009(2) -0.009(6) -0.030(11)
C13C 0.045(7) 0.060(3) 0.026(3) 0.000(3) -0.024(4) -0.004(5)
C14C 0.070(8) 0.074(8) 0.033(4) -0.007(4) -0.012(5) -0.011(5)
C15C 0.088(6) 0.097(7) 0.034(4) -0.006(4) -0.009(4) -0.028(5)
C17C 0.069(7) 0.047(6) 0.034(3) -0.012(4) -0.006(4) 0.010(4)
C20C 0.101(7) 0.084(6) 0.041(3) 0.000 0.000 -0.044(5)
C21C 0.115(7) 0.139(10) 0.040(4) -0.011(5) 0.001(4) -0.071(7)
C22C 0.125(8) 0.38(3) 0.030(5) -0.015(9) -0.008(5) -0.075(14)
C23C 0.085(11) 0.46(5) 0.068(9) 0.000 0.000 -0.09(2)
C40C 0.200(15) 0.132(11) 0.079(8) -0.055(8) -0.002(9) -0.033(10)
C41C 0.17(3) 0.84(8) 0.83(8) 0.00(7) -0.02(3) 0.09(4)
C16B 0.075(2) 0.060(2) 0.0443(19) -0.0095(16) -0.0133(17) -0.0087(18)
O10A 0.0626(16) 0.0718(18) 0.080(2) 0.0140(14) -0.0074(14) -0.0064(14)
O11A 0.0572(16) 0.0681(17) 0.086(2) 0.0077(15) -0.0051(14) -0.0056(13)
O10B 0.096(2) 0.0707(17) 0.0467(15) -0.0094(12) -0.0055(13) -0.0340(15)
O11B 0.104(2) 0.0636(16) 0.0379(13) -0.0102(11) -0.0057(13) -0.0282(15)
O12B 0.0918(18) 0.0541(13) 0.0248(11) -0.0048(9) -0.0060(10) -0.0164(12)
O100 0.115(3) 0.0739(19) 0.078(2) 0.0035(16) 0.0021(19) -0.0257(18)
O200 0.108(5) 0.064(3) 0.034(3) 0.000 0.000 0.000
Cl1 0.0865(15) 0.0464(11) 0.0104(8) 0.000 0.000 0.000
P40A 0.205(4) 0.0662(15) 0.0676(17) 0.000 0.000 0.000
O40A 0.257(19) 0.065(5) 0.068(6) 0.008(5) 0.000 0.000
Cu1 0.0592(3) 0.0494(3) 0.0373(3) -0.00638(19) -0.0075(2) -0.0131(2)
Cu2 0.0763(6) 0.0386(5) 0.0181(4) 0.000 0.000 0.000
Cu3 0.0680(6) 0.0320(4) 0.0154(4) 0.000 0.000 0.000
O50 0.055(8) 0.145(15) 0.149(15) 0.000 0.000 0.000
C60 0.38(5) 0.42(6) 0.22(4) 0.000 -0.03(3) 0.000
N60 0.30(3) 0.091(15) 0.16(2) 0.000 0.000 0.000

loop_
_atom_type_symbol
_atom_type_description
_atom_type_scat_dispersion_real
_atom_type_scat_dispersion_imag
_atom_type_scat_source
C C 0.0181 0.0091 'International Tables Vol C Tables 4.2.6.8 and 6.1.1.4'
H H 0.0000 0.0000 'International Tables Vol C Tables 4.2.6.8 and 6.1.1.4'
O O 0.0492 0.0322 'International Tables Vol C Tables 4.2.6.8 and 6.1.1.4'
P P 0.2955 0.4335 'International Tables Vol C Tables 4.2.6.8 and 6.1.1.4'
Cu Cu -1.9646 0.5888 'International Tables Vol C Tables 4.2.6.8 and 6.1.1.4'
Cl Cl 0.3639 0.7018 'International Tables Vol C Tables 4.2.6.8 and 6.1.1.4'
N N 0.0311 0.0180 'International Tables Vol C Tables 4.2.6.8 and 6.1.1.4'

loop_
_geom_angle_atom_site_label_1
_geom_angle_atom_site_label_2
_geom_angle_atom_site_label_3
_geom_angle
_geom_angle_site_symmetry_1
_geom_angle_site_symmetry_3
C11A C10A C11A 118.9(5) . 12_655
C11A C10A C21A 120.6(3) . .
C11A C10A C21A 120.6(3) 12_655 .
C10A C11A C12A 121.2(4) . .
C10A C11A H11A 119.4 . .
C12A C11A H11A 119.4 . .
C11A C12A C13A 119.1(4) . .
C11A C12A C14A 121.0(4) . .
C13A C12A C14A 119.9(4) . .
C12A C13A C12A 120.4(6) 12_655 .
C12A C13A H13A 119.8 12_655 .
C12A C13A H13A 119.8 . .
O10A C14A O11A 125.4(4) . .
O10A C14A C12A 118.3(4) . .
O11A C14A C12A 116.4(4) . .
C21A C20A C21A 119.0(7) 2_655 .
C21A C20A P40A 120.5(4) 2_655 .
C21A C20A P40A 120.5(4) . .
C22A C21A C20A 119.8(6) . .
C22A C21A C10A 114.5(5) . .
C20A C21A C10A 125.8(5) . .
C21A C22A C23A 121.5(6) . .
C21A C22A H22A 119.3 . .
C23A C22A H22A 119.3 . .
C22A C23A C22A 118.5(9) 11 .
C22A C23A H23A 120.7 11 .
C22A C23A H23A 120.7 . .
C41A C40A P40A 107.8(15) . .
C41A C40A H40A 110.1 . .
P40A C40A H40A 110.1 . .
C41A C40A H40B 110.1 . .
P40A C40A H40B 110.1 . .
H40A C40A H40B 108.5 . .
C41A C40A H41C 39.4(5) . 11
P40A C40A H41C 146.8(18) . 11
H40A C40A H41C 84.8 . 11
H40B C40A H41C 91.6 . 11
C40A C41A H41A 109.5 . .
C40A C41A H41B 109.5 . .
H41A C41A H41B 109.5 . .
C40A C41A H41C 109.5 . .
H41A C41A H41C 109.5 . .
H41B C41A H41C 109.5 . .
C40A C41A H41A 150.9(17) . 11
H41A C41A H41A 56.2 . 11
H41B C41A H41A 99.5 . 11
H41C C41A H41A 61.2 . 11
C40A C41A H41B 97.4(18) . 11
H41A C41A H41B 99.5 . 11
H41B C41A H41B 20.6 . 11
H41C C41A H41B 130.0 . 11
H41A C41A H41B 109.5 11 11
C40A C41A H41C 48.6(11) . 11
H41A C41A H41C 61.2 . 11
H41B C41A H41C 130.0 . 11
H41C C41A H41C 120.1 . 11
H41A C41A H41C 109.5 11 11
H41B C41A H41C 109.5 11 11
O40B P40B C40B 108.5(6) . .
O40B P40B C40B 108.5(6) . 10
C40B P40B C40B 106.3(10) . 10
O40B P40B C20B 115.0(7) . .
C40B P40B C20B 109.0(6) . .
C40B P40B C20B 109.0(6) 10 .
C17B O13B Cu3 121.9(7) . .
C11B C10B C15B 119.3(9) . .
C11B C10B C21B 121.2(9) . .
C15B C10B C21B 119.2(7) . .
C10B C11B C12B 117.9(17) . .
C10B C11B H11B 121.1 . .
C12B C11B H11B 121.1 . .
C13B C12B C11B 119(3) . .
C13B C12B C16B 126(2) . .
C11B C12B C16B 115(2) . .
C14B C13B C12B 123(2) . .
C14B C13B H13B 118.7 . .
C12B C13B H13B 118.7 . .
C13B C14B C15B 119.5(13) . .
C13B C14B C17B 117.6(14) . .
C15B C14B C17B 121.8(10) . .
C14B C15B C10B 121.0(8) . .
C14B C15B H15B 119.5 . .
C10B C15B H15B 119.5 . .
O12B C17B O13B 128.1(11) . .
O12B C17B C14B 117.5(11) . .
O13B C17B C14B 114.2(10) . .
C21B C20B C21B 119.7(10) . 10
C21B C20B P40B 118.9(5) . .
C21B C20B P40B 118.9(5) 10 .
C20B C21B C22B 119.9(7) . .
C20B C21B C10B 122.5(7) . .
C22B C21B C10B 115.4(7) . .
C23B C22B C21B 119.5(6) . .
C23B C22B H22B 120.3 . .
C21B C22B H22B 120.3 . .
C22B C23B C22B 121.6(10) 10 .
C22B C23B H23B 119.2 10 .
C22B C23B H23B 119.2 . .
C41B C40B P40B 114.8(15) . .
C41B C40B H40C 108.6 . .
P40B C40B H40C 108.6 . .
C41B C40B H40D 108.6 . .
P40B C40B H40D 108.6 . .
H40C C40B H40D 107.5 . .
C40B C41B H41D 109.5 . .
C40B C41B H41E 109.5 . .
H41D C41B H41E 109.5 . .
C40B C41B H41F 109.5 . .
H41D C41B H41F 109.5 . .
H41E C41B H41F 109.5 . .
C40C P40C O40C 108.1(6) . .
C40C P40C O40C 108.1(6) 10 .
C40C P40C C20C 108.2(6) . .
C40C P40C C20C 108.2(6) 10 .
O40C P40C C20C 113.7(7) . .
C17C O13C Cu3 123.9(9) . .
C11C C10C C15C 118.7(10) . .
C11C C10C C21C 123.4(10) . .
C15C C10C C21C 117.8(7) . .
C12C C11C C10C 123.3(18) . .
C12C C11C H11C 118.3 . .
C10C C11C H11C 118.3 . .
C11C C12C C13C 120(3) . .
C11C C12C C16B 127(2) . .
C13C C12C C16B 113(2) . .
C12C C13C C14C 118(2) . .
C12C C13C H13C 120.9 . .
C14C C13C H13C 120.9 . .
C15C C14C C13C 120.7(14) . .
C15C C14C C17C 117.5(12) . .
C13C C14C C17C 121.8(14) . .
C14C C15C C10C 119.1(9) . .
C14C C15C H15C 120.4 . .
C10C C15C H15C 120.4 . .
O13C C17C O12B 123.8(14) . .
O13C C17C C14C 119.5(13) . .
O12B C17C C14C 116.2(12) . .
C21C C20C P40C 117.7(5) . .
C21C C20C P40C 117.7(5) 10 .
C20C C21C C22C 119.6(8) . .
C20C C21C C10C 123.9(8) . .
C22C C21C C10C 115.1(8) . .
C23C C22C C21C 119.6(7) . .
C23C C22C H22C 120.2 . .
C21C C22C H22C 120.2 . .
C22C C23C C22C 120.1(12) 10 .
C22C C23C H23C 119.9 10 .
C22C C23C H23C 119.9 . .
C41C C40C P40C 122.5(17) . .
C41C C40C H40E 106.7 . .
P40C C40C H40E 106.7 . .
C41C C40C H40F 106.7 . .
P40C C40C H40F 106.7 . .
H40E C40C H40F 106.6 . .
C40C C41C H41G 109.5 . .
C40C C41C H41H 109.5 . .
H41G C41C H41H 109.5 . .
C40C C41C H41I 109.5 . .
H41G C41C H41I 109.5 . .
H41H C41C H41I 109.5 . .
O10B C16B O11B 127.0(3) . .
O10B C16B C12B 119.3(15) . .
O11B C16B C12B 113.1(13) . .
O10B C16B C12C 114.8(14) . .
O11B C16B C12C 118.1(14) . .
C14A O10A Cu1 121.7(3) . .
C14A O11A Cu1 125.6(3) . 13
C16B O10B Cu1 120.1(3) . 13
C16B O11B Cu1 125.3(2) . .
C17B O12B Cu2 121.1(6) . .
C17C O12B Cu2 123.6(7) . .
Cu3 Cl1 Cu3 180.0 9 .
O40A P40A O40A 128.6(10) 2_655 .
O40A P40A C40A 55.6(9) 2_655 12_655
O40A P40A C40A 108.9(7) . 12_655
O40A P40A C40A 108.9(7) 2_655 11
O40A P40A C40A 55.6(9) . 11
C40A P40A C40A 147.6(13) 12_655 11
O40A P40A C40A 55.6(9) 2_655 .
O40A P40A C40A 108.9(7) . .
C40A P40A C40A 111.0(17) 12_655 .
C40A P40A C40A 59.1(16) 11 .
O40A P40A C40A 108.9(7) 2_655 2_655
O40A P40A C40A 55.6(9) . 2_655
C40A P40A C40A 59.1(16) 12_655 2_655
C40A P40A C40A 111.0(17) 11 2_655
C40A P40A C40A 147.6(13) . 2_655
O40A P40A C20A 115.7(5) 2_655 .
O40A P40A C20A 115.7(5) . .
C40A P40A C20A 106.2(7) 12_655 .
C40A P40A C20A 106.2(7) 11 .
C40A P40A C20A 106.2(7) . .
C40A P40A C20A 106.2(7) 2_655 .
P40A O40A C40A 72.2(9) . 11
P40A O40A C40A 72.2(9) . 2_655
C40A O40A C40A 144.0(19) 11 2_655
O11B Cu1 O11A 88.88(13) . 13
O11B Cu1 O10A 89.48(13) . .
O11A Cu1 O10A 167.34(12) 13 .
O11B Cu1 O10B 167.44(11) . 13
O11A Cu1 O10B 89.77(14) 13 13
O10A Cu1 O10B 89.11(14) . 13
O11B Cu1 O100 98.67(12) . .
O11A Cu1 O100 97.18(13) 13 .
O10A Cu1 O100 95.47(13) . .
O10B Cu1 O100 93.90(12) 13 .
O11B Cu1 Cu1 81.69(8) . 13
O11A Cu1 Cu1 81.98(9) 13 13
O10A Cu1 Cu1 85.36(9) . 13
O10B Cu1 Cu1 85.75(8) 13 13
O100 Cu1 Cu1 179.09(11) . 13
O12B Cu2 O12B 166.88(13) . 2
O12B Cu2 O12B 89.14(16) . 12
O12B Cu2 O12B 89.36(16) 2 12
O12B Cu2 O12B 89.36(16) . 11
O12B Cu2 O12B 89.15(16) 2 11
O12B Cu2 O12B 166.88(13) 12 11
O12B Cu2 O200 96.56(6) . .
O12B Cu2 O200 96.56(6) 2 .
O12B Cu2 O200 96.56(6) 12 .
O12B Cu2 O200 96.56(6) 11 .
O12B Cu2 Cu3 83.44(6) . .
O12B Cu2 Cu3 83.44(6) 2 .
O12B Cu2 Cu3 83.44(6) 12 .
O12B Cu2 Cu3 83.44(6) 11 .
O200 Cu2 Cu3 180.0 . .
O13B Cu3 O13B 166.3(4) . 2
O13B Cu3 O13B 68.0(4) . 12
O13B Cu3 O13B 110.2(4) 2 12
O13B Cu3 O13B 110.2(4) . 11
O13B Cu3 O13B 68.0(4) 2 11
O13B Cu3 O13B 166.3(4) 12 11
O13B Cu3 O13C 153.78(19) . 2
O13B Cu3 O13C 21.9(2) 2 2
O13B Cu3 O13C 88.4(3) 12 2
O13B Cu3 O13C 89.8(3) 11 2
O13B Cu3 O13C 88.4(3) . 11
O13B Cu3 O13C 89.8(3) 2 11
O13B Cu3 O13C 153.78(19) 12 11
O13B Cu3 O13C 21.9(2) 11 11
O13B Cu3 O13C 89.8(3) . 12
O13B Cu3 O13C 88.4(3) 2 12
O13B Cu3 O13C 21.9(2) 12 12
O13B Cu3 O13C 153.78(19) 11 12
O13C Cu3 O13C 165.2(4) 2 .
O13C Cu3 O13C 66.6(4) 11 .
O13C Cu3 O13C 111.3(4) 12 .
O13B Cu3 Cl1 96.85(18) . .
O13B Cu3 Cl1 96.85(18) 2 .
O13B Cu3 Cl1 96.85(18) 12 .
O13B Cu3 Cl1 96.85(18) 11 .
O13C Cu3 Cl1 97.4(2) 2 .
O13C Cu3 Cl1 97.4(2) 11 .
O13C Cu3 Cl1 97.4(2) 12 .
O13C Cu3 Cl1 97.4(2) . .
O13B Cu3 Cu2 83.15(18) . .
O13B Cu3 Cu2 83.15(18) 2 .
O13B Cu3 Cu2 83.15(18) 12 .
O13B Cu3 Cu2 83.15(18) 11 .
O13C Cu3 Cu2 82.6(2) 2 .
O13C Cu3 Cu2 82.6(2) 11 .
O13C Cu3 Cu2 82.6(2) 12 .
O13C Cu3 Cu2 82.6(2) . .
Cl1 Cu3 Cu2 180.0 . .
N60 C60 H60A 109.5 . .
N60 C60 H60B 109.5 . .
H60A C60 H60B 109.5 . .
N60 C60 H60C 109.5 . .
H60A C60 H60C 109.5 . .
H60B C60 H60C 109.5 . .
C60 N60 H60D 110.6 . .
C60 N60 H60D 110.6 4 .
C60 N60 H60E 110.6 . .
C60 N60 H60E 110.6 4 .
H60D N60 H60E 108.7 . .

loop_
_geom_bond_atom_site_label_1
_geom_bond_atom_site_label_2
_geom_bond_distance
_geom_bond_site_symmetry_2
C10A C11A 1.385(5) .
C10A C11A 1.385(5) 12_655
C10A C21A 1.508(8) .
C11A C12A 1.387(6) .
C11A H11A 0.9500 .
C12A C13A 1.393(5) .
C12A C14A 1.473(6) .
C13A H13A 0.9500 .
C14A O10A 1.245(5) .
C14A O11A 1.264(5) .
C20A C21A 1.395(6) 2_655
C20A C21A 1.395(6) .
C20A P40A 1.833(8) .
C21A C22A 1.348(9) .
C22A C23A 1.378(9) .
C22A H22A 0.9500 .
C23A H23A 0.9500 .
C40A C41A 1.544(16) .
C40A P40A 1.798(14) .
C40A H40A 0.9900 .
C40A H40B 0.9900 .
C40A H41C 1.16(2) 11
C41A H41A 0.9800 .
C41A H41B 0.9800 .
C41A H41C 0.9800 .
C41A H41A 0.9800 11
C41A H41B 0.9801 11
C41A H41C 0.9800 11
P40B O40B 1.584(12) .
P40B C40B 1.744(12) .
P40B C40B 1.744(12) 10
P40B C20B 1.907(12) .
O13B C17B 1.262(13) .
O13B Cu3 1.943(6) .
C10B C11B 1.388(14) .
C10B C15B 1.396(11) .
C10B C21B 1.513(11) .
C11B C12B 1.42(4) .
C11B H11B 0.9500 .
C12B C13B 1.40(3) .
C12B C16B 1.50(3) .
C13B C14B 1.294(19) .
C13B H13B 0.9500 .
C14B C15B 1.382(15) .
C14B C17B 1.489(17) .
C15B H15B 0.9500 .
C17B O12B 1.234(12) .
C20B C21B 1.384(9) .
C20B C21B 1.384(9) 10
C21B C22B 1.432(11) .
C22B C23B 1.364(9) .
C22B H22B 0.9500 .
C23B H23B 0.9500 .
C40B C41B 1.537(17) .
C40B H40C 0.9900 .
C40B H40D 0.9900 .
C41B H41D 0.9800 .
C41B H41E 0.9800 .
C41B H41F 0.9800 .
P40C C40C 1.683(9) .
P40C C40C 1.683(9) 10
P40C O40C 1.739(11) .
P40C C20C 1.879(13) .
O13C C17C 1.249(15) .
O13C Cu3 1.984(7) .
C10C C11C 1.383(16) .
C10C C15C 1.409(13) .
C10C C21C 1.506(12) .
C11C C12C 1.36(3) .
C11C H11C 0.9500 .
C12C C13C 1.38(3) .
C12C C16B 1.51(3) .
C13C C14C 1.45(2) .
C13C H13C 0.9500 .
C14C C15C 1.383(17) .
C14C C17C 1.50(2) .
C15C H15C 0.9500 .
C17C O12B 1.276(15) .
C20C C21C 1.371(9) .
C20C C21C 1.371(9) 10
C21C C22C 1.415(14) .
C22C C23C 1.389(12) .
C22C H22C 0.9500 .
C23C H23C 0.9500 .
C40C C41C 1.639(16) .
C40C H40E 0.9900 .
C40C H40F 0.9900 .
C41C H41G 0.9800 .
C41C H41H 0.9800 .
C41C H41I 0.9800 .
C16B O10B 1.245(5) .
C16B O11B 1.251(5) .
O10A Cu1 1.952(3) .
O11A Cu1 1.948(3) 13
O10B Cu1 1.957(3) 13
O11B Cu1 1.946(2) .
O12B Cu2 1.959(2) .
O100 Cu1 2.210(3) .
O200 Cu2 2.329(5) .
Cl1 Cu3 2.4110(7) 9
Cl1 Cu3 2.4111(7) .
P40A O40A 1.492(10) 2_655
P40A O40A 1.492(10) .
Cu1 Cu1 2.6592(10) 13
Cu2 Cu3 2.6707(11) .
C60 N60 1.544(18) .
C60 H60A 0.9800 .
C60 H60B 0.9800 .
C60 H60C 0.9800 .
N60 H60D 0.9100 .
N60 H60E 0.9100 .
